data_7055874
loop_
_publ_author_name
'Li, Wei'
'Bai, Sheng-Di'
'Su, Feng'
'Yuan, Shi-Fang'
'Duan, Xin-E'
'Liu, Dian-Sheng'

_publ_section_title
;
 Zirconium complexes based on an ethylene linked amidinate--amido ligand:
 synthesis, characterization and ethylene polymerization
;
_journal_issue 2
_journal_name_full 'New J. Chem.'
_journal_page_first 661
_journal_paper_doi 10.1039/C6NJ02537D
_journal_volume 41
_journal_year 2017
_chemical_formula_sum 'C26 H44 Cl4 Li N3 O2 Si Zr'
_chemical_formula_weight 698.69
_space_group_crystal_system monoclinic
_space_group_IT_number 14
_space_group_name_Hall '-P 2ybc'
_space_group_name_H-M_alt 'P 1 21/c 1'
_symmetry_space_group_name_Hall '-P 2ybc'
_symmetry_space_group_name_H-M 'P 1 21/c 1'
_atom_sites_solution_hydrogens mixed
_audit_creation_method SHELXL-2014/7
_audit_update_record
;
2016-06-17 deposited with the CCDC.
2016-11-24 downloaded from the CCDC.
;
_cell_angle_alpha 90
_cell_angle_beta 101.664(5)
_cell_angle_gamma 90
_cell_formula_units_Z 4
_cell_length_a 10.584(3)
_cell_length_b 35.281(8)
_cell_length_c 9.826(2)
_cell_measurement_reflns_used 4580
_cell_measurement_temperature 194(2)
_cell_measurement_theta_max 23.01
_cell_measurement_theta_min 2.28
_cell_volume 3593.4(15)
_computing_cell_refinement 'Bruker SAINT'
_computing_data_collection 'Bruker APEX2'
_computing_data_reduction 'Bruker SAINT'
_computing_molecular_graphics 'Bruker SHELXTL'
_computing_publication_material 'Bruker SHELXTL'
_computing_structure_refinement 'SHELXL-2014/7 (Sheldrick, 2014)'
_computing_structure_solution 'SHELXS-97 (Sheldrick, 2008)'
_diffrn_ambient_temperature 194(2)
_diffrn_measured_fraction_theta_full 0.999
_diffrn_measured_fraction_theta_max 0.993
_diffrn_measurement_device_type 'Bruker APEX-II CCD'
_diffrn_measurement_method '\f and \w scans'
_diffrn_radiation_type MoK\a
_diffrn_radiation_wavelength 0.71073
_diffrn_reflns_av_R_equivalents 0.0444
_diffrn_reflns_av_unetI/netI 0.0585
_diffrn_reflns_Laue_measured_fraction_full 0.999
_diffrn_reflns_Laue_measured_fraction_max 0.993
_diffrn_reflns_limit_h_max 14
_diffrn_reflns_limit_h_min -12
_diffrn_reflns_limit_k_max 42
_diffrn_reflns_limit_k_min -46
_diffrn_reflns_limit_l_max 13
_diffrn_reflns_limit_l_min -12
_diffrn_reflns_number 25190
_diffrn_reflns_point_group_measured_fraction_full 0.999
_diffrn_reflns_point_group_measured_fraction_max 0.993
_diffrn_reflns_theta_full 25.242
_diffrn_reflns_theta_max 28.274
_diffrn_reflns_theta_min 1.965
_exptl_absorpt_coefficient_mu 0.662
_exptl_absorpt_correction_T_max 0.801
_exptl_absorpt_correction_T_min 0.755
_exptl_absorpt_correction_type multi-scan
_exptl_absorpt_process_details 'SADABS; Bruker, 2000'
_exptl_crystal_colour colorless
_exptl_crystal_density_diffrn 1.292
_exptl_crystal_density_method 'not measured'
_exptl_crystal_description block
_exptl_crystal_F_000 1448
_exptl_crystal_size_max 0.450
_exptl_crystal_size_mid 0.400
_exptl_crystal_size_min 0.350
_refine_diff_density_max 0.387
_refine_diff_density_min -0.409
_refine_diff_density_rms 0.065
_refine_ls_extinction_method none
_refine_ls_goodness_of_fit_ref 1.067
_refine_ls_hydrogen_treatment constr
_refine_ls_matrix_type full
_refine_ls_number_parameters 446
_refine_ls_number_reflns 8833
_refine_ls_number_restraints 191
_refine_ls_restrained_S_all 1.062
_refine_ls_R_factor_all 0.1089
_refine_ls_R_factor_gt 0.0647
_refine_ls_shift/su_max 0.003
_refine_ls_shift/su_mean 0.000
_refine_ls_structure_factor_coef Fsqd
_refine_ls_weighting_details 'w=1/[\s^2^(Fo^2^)+(0.0320P)^2^+5.5662P] where P=(Fo^2^+2Fc^2^)/3'
_refine_ls_weighting_scheme calc
_refine_ls_wR_factor_gt 0.1230
_refine_ls_wR_factor_ref 0.1385
_reflns_Friedel_coverage 0.000
_reflns_number_gt 5607
_reflns_number_total 8833
_reflns_threshold_expression 'I > 2\s(I)'
_cod_data_source_file c6nj02537d2.cif
_cod_data_source_block s1164b
_cod_depositor_comments 'Adding full bibliography for 7055872--7055876.cif.'
_cod_original_cell_volume 3593.2(15)
_cod_database_code 7055874
_shelx_shelxl_version_number 2014/7
_shelx_space_group_comment
; 
The symmetry employed for this shelxl refinement is uniquely defined 
by the following loop, which should always be used as a source of 
symmetry information in preference to the above space-group names. 
They are only intended as comments. 
;
_shelx_estimated_absorpt_t_min 0.755
_shelx_estimated_absorpt_t_max 0.801

loop_
_space_group_symop_operation_xyz
'x, y, z'
'-x, y+1/2, -z+1/2'
'-x, -y, -z'
'x, -y-1/2, z-1/2'

loop_
_atom_site_label
_atom_site_type_symbol
_atom_site_fract_x
_atom_site_fract_y
_atom_site_fract_z
_atom_site_U_iso_or_equiv
_atom_site_adp_type
_atom_site_occupancy
_atom_site_site_symmetry_order
_atom_site_calc_flag
_atom_site_refinement_flags_posn
_atom_site_refinement_flags_adp
_atom_site_refinement_flags_occupancy
_atom_site_disorder_assembly
_atom_site_disorder_group
O2A O 0.3430(9) 0.8416(3) 0.0502(10) 0.075(3) Uani 0.496(8) 1 d D U P A 1
C19A C 0.260(3) 0.8199(7) -0.070(2) 0.236(11) Uani 0.496(8) 1 d D U P A 1
H19A H 0.1720 0.8300 -0.1001 0.283 Uiso 0.496(8) 1 calc R U P A 1
H19B H 0.3024 0.8158 -0.1500 0.283 Uiso 0.496(8) 1 calc R U P A 1
C20A C 0.270(2) 0.7863(7) 0.028(3) 0.238(11) Uani 0.496(8) 1 d D U P A 1
H20A H 0.2984 0.7639 -0.0167 0.357 Uiso 0.496(8) 1 calc R U P A 1
H20B H 0.1848 0.7813 0.0495 0.357 Uiso 0.496(8) 1 calc R U P A 1
H20C H 0.3317 0.7919 0.1138 0.357 Uiso 0.496(8) 1 calc R U P A 1
C21A C 0.336(2) 0.8417(5) 0.204(2) 0.131(5) Uani 0.496(8) 1 d D U P A 1
H21A H 0.4213 0.8405 0.2675 0.157 Uiso 0.496(8) 1 calc R U P A 1
H21B H 0.2765 0.8224 0.2287 0.157 Uiso 0.496(8) 1 calc R U P A 1
C22A C 0.2747(18) 0.8844(4) 0.185(2) 0.130(5) Uani 0.504(8) 1 d D U P A 1
H22A H 0.3303 0.9008 0.1423 0.195 Uiso 0.504(8) 1 calc R U P A 1
H22B H 0.2688 0.8946 0.2766 0.195 Uiso 0.504(8) 1 calc R U P A 1
H22C H 0.1884 0.8833 0.1260 0.195 Uiso 0.504(8) 1 calc R U P A 1
O2B O 0.3607(9) 0.8285(3) 0.0685(11) 0.088(3) Uani 0.504(8) 1 d D U P A 2
C19B C 0.235(2) 0.8237(6) -0.025(2) 0.151(6) Uani 0.504(8) 1 d . U P A 2
H19C H 0.1706 0.8372 0.0184 0.181 Uiso 0.504(8) 1 calc R U P A 2
H19D H 0.2386 0.8376 -0.1117 0.181 Uiso 0.504(8) 1 calc R U P A 2
C21B C 0.297(3) 0.8543(8) 0.156(3) 0.190(8) Uani 0.504(8) 1 d D U P A 2
H21C H 0.2366 0.8699 0.0889 0.228 Uiso 0.504(8) 1 calc R U P A 2
H21D H 0.2415 0.8373 0.1998 0.228 Uiso 0.504(8) 1 calc R U P A 2
C20B C 0.1880(19) 0.7911(6) -0.061(2) 0.154(6) Uani 0.504(8) 1 d . U P A 2
H20D H 0.2526 0.7758 -0.0945 0.231 Uiso 0.504(8) 1 calc R U P A 2
H20E H 0.1111 0.7938 -0.1345 0.231 Uiso 0.504(8) 1 calc R U P A 2
H20F H 0.1645 0.7786 0.0198 0.231 Uiso 0.504(8) 1 calc R U P A 2
C22B C 0.343(3) 0.8755(8) 0.245(3) 0.189(8) Uani 0.496(8) 1 d . U P A 2
H22D H 0.3197 0.8677 0.3328 0.283 Uiso 0.496(8) 1 calc R U P A 2
H22E H 0.3102 0.9011 0.2211 0.283 Uiso 0.496(8) 1 calc R U P A 2
H22F H 0.4369 0.8752 0.2558 0.283 Uiso 0.496(8) 1 calc R U P A 2
Zr1 Zr 0.79231(4) 0.89737(2) 0.19669(4) 0.04852(13) Uani 1 1 d . . . . .
Si1 Si 0.98065(13) 0.82425(4) 0.43565(15) 0.0642(4) Uani 1 1 d . . . . .
Cl1 Cl 0.89153(12) 0.87143(4) 0.01367(13) 0.0680(3) Uani 1 1 d . . . . .
Cl2 Cl 0.69361(13) 0.93086(4) 0.36995(12) 0.0769(4) Uani 1 1 d . . . . .
Cl3 Cl 0.57707(10) 0.90846(3) 0.02414(12) 0.0600(3) Uani 1 1 d . . . . .
Cl4 Cl 0.67490(12) 0.83600(4) 0.22748(15) 0.0771(4) Uani 1 1 d . . . . .
N1 N 0.8020(4) 0.96405(10) 0.1062(3) 0.0553(9) Uani 1 1 d . . . . .
H1A H 0.7501 0.9722 0.1552 0.083 Uiso 1 1 d R U . . .
N2 N 0.9680(3) 0.92651(10) 0.2921(4) 0.0578(10) Uani 1 1 d . . . . .
N3 N 0.9406(3) 0.86899(10) 0.3655(4) 0.0536(9) Uani 1 1 d . . . . .
C1 C 0.7484(4) 0.97496(12) -0.0365(4) 0.0511(10) Uani 1 1 d . . . . .
C2 C 0.7933(5) 0.95917(14) -0.1440(5) 0.0627(12) Uani 1 1 d . . . . .
H2 H 0.8614 0.9411 -0.1258 0.075 Uiso 1 1 calc R U . . .
C3 C 0.7407(6) 0.96920(16) -0.2791(5) 0.0783(15) Uani 1 1 d . . . . .
H3 H 0.7725 0.9580 -0.3535 0.094 Uiso 1 1 calc R U . . .
C4 C 0.6432(6) 0.99504(18) -0.3064(6) 0.0828(17) Uani 1 1 d . . . . .
H4 H 0.6069 1.0018 -0.3997 0.099 Uiso 1 1 calc R U . . .
C5 C 0.5975(5) 1.01131(16) -0.1997(6) 0.0798(16) Uani 1 1 d . . . . .
H5 H 0.5300 1.0295 -0.2185 0.096 Uiso 1 1 calc R U . . .
C6 C 0.6500(4) 1.00118(13) -0.0643(5) 0.0619(12) Uani 1 1 d . . . . .
H6 H 0.6181 1.0123 0.0101 0.074 Uiso 1 1 calc R U . . .
C7 C 0.9313(5) 0.98091(13) 0.1551(5) 0.0666(13) Uani 1 1 d . . . . .
H7A H 0.9247 1.0089 0.1541 0.080 Uiso 1 1 calc R U . . .
H7B H 0.9893 0.9734 0.0925 0.080 Uiso 1 1 calc R U . . .
C8 C 0.9853(5) 0.96746(13) 0.2997(5) 0.0707(14) Uani 1 1 d . . . . .
H8A H 1.0778 0.9741 0.3280 0.085 Uiso 1 1 calc R U . . .
H8B H 0.9378 0.9787 0.3669 0.085 Uiso 1 1 calc R U . . .
C9 C 0.9994(4) 0.90196(13) 0.3953(4) 0.0545(11) Uani 1 1 d . . . . .
C10 C 1.0840(4) 0.91179(12) 0.5316(5) 0.0529(10) Uani 1 1 d . . . . .
C11 C 1.2047(5) 0.92716(14) 0.5386(6) 0.0706(14) Uani 1 1 d . . . . .
H11 H 1.2337 0.9332 0.4558 0.085 Uiso 1 1 calc R U . . .
C12 C 1.2844(5) 0.93386(16) 0.6688(7) 0.0863(18) Uani 1 1 d . . . . .
H12 H 1.3684 0.9440 0.6749 0.104 Uiso 1 1 calc R U . . .
C13 C 1.2403(7) 0.92563(17) 0.7862(7) 0.092(2) Uani 1 1 d . . . . .
H13 H 1.2957 0.9293 0.8742 0.111 Uiso 1 1 calc R U . . .
C14 C 1.1184(6) 0.91222(16) 0.7808(5) 0.0807(16) Uani 1 1 d . . . . .
H14 H 1.0881 0.9078 0.8641 0.097 Uiso 1 1 calc R U . . .
C15 C 1.0391(5) 0.90503(13) 0.6532(5) 0.0647(13) Uani 1 1 d . . . . .
H15 H 0.9543 0.8955 0.6486 0.078 Uiso 1 1 calc R U . . .
C16 C 1.1540(5) 0.82264(16) 0.5268(6) 0.0888(18) Uani 1 1 d . . . . .
H16A H 1.2085 0.8318 0.4641 0.133 Uiso 1 1 calc R U . . .
H16B H 1.1778 0.7965 0.5546 0.133 Uiso 1 1 calc R U . . .
H16C H 1.1664 0.8388 0.6096 0.133 Uiso 1 1 calc R U . . .
C17 C 0.8781(6) 0.81075(17) 0.5590(6) 0.098(2) Uani 1 1 d . . . . .
H17A H 0.9063 0.8245 0.6465 0.147 Uiso 1 1 calc R U . . .
H17B H 0.8856 0.7834 0.5767 0.147 Uiso 1 1 calc R U . . .
H17C H 0.7881 0.8171 0.5193 0.147 Uiso 1 1 calc R U . . .
C18 C 0.9636(6) 0.78996(15) 0.2899(6) 0.0922(19) Uani 1 1 d . . . . .
H18A H 0.8719 0.7855 0.2520 0.138 Uiso 1 1 calc R U . . .
H18B H 1.0053 0.7660 0.3238 0.138 Uiso 1 1 calc R U . . .
H18C H 1.0047 0.8003 0.2170 0.138 Uiso 1 1 calc R U . . .
Li1 Li 0.5185(8) 0.8448(2) 0.0176(9) 0.070(2) Uani 1 1 d D . . . .
O1A O 0.5544(10) 0.8241(3) -0.1576(11) 0.070(3) Uani 0.496(8) 1 d D U P A 1
C23A C 0.4935(17) 0.8453(5) -0.2831(16) 0.124(4) Uani 0.504(8) 1 d D U P A 1
H23A H 0.4635 0.8282 -0.3630 0.149 Uiso 0.504(8) 1 calc R U P A 1
H23B H 0.4204 0.8609 -0.2666 0.149 Uiso 0.504(8) 1 calc R U P A 1
C24A C 0.5909(18) 0.8663(5) -0.302(2) 0.126(4) Uani 0.496(8) 1 d . U P A 1
H24A H 0.5997 0.8881 -0.2387 0.189 Uiso 0.496(8) 1 calc R U P A 1
H24B H 0.5753 0.8753 -0.3981 0.189 Uiso 0.496(8) 1 calc R U P A 1
H24C H 0.6703 0.8513 -0.2822 0.189 Uiso 0.496(8) 1 calc R U P A 1
C25A C 0.643(3) 0.7830(9) -0.121(4) 0.245(11) Uani 0.496(8) 1 d D U P A 1
H25A H 0.6977 0.7779 -0.1895 0.294 Uiso 0.496(8) 1 calc R U P A 1
H25B H 0.6972 0.7832 -0.0258 0.294 Uiso 0.496(8) 1 calc R U P A 1
C26A C 0.531(3) 0.7556(8) -0.134(3) 0.246(11) Uani 0.504(8) 1 d D U P A 1
H26A H 0.4562 0.7659 -0.1991 0.369 Uiso 0.504(8) 1 calc R U P A 1
H26B H 0.5086 0.7519 -0.0428 0.369 Uiso 0.504(8) 1 calc R U P A 1
H26C H 0.5553 0.7312 -0.1688 0.369 Uiso 0.504(8) 1 calc R U P A 1
O1B O 0.5313(15) 0.8155(5) -0.1360(17) 0.141(7) Uani 0.504(8) 1 d D U P A 2
C23B C 0.598(2) 0.8350(7) -0.242(3) 0.168(4) Uani 0.496(8) 1 d . U P A 2
H23C H 0.6512 0.8556 -0.1912 0.202 Uiso 0.496(8) 1 calc R U P A 2
H23D H 0.6597 0.8162 -0.2660 0.202 Uiso 0.496(8) 1 calc R U P A 2
C24B C 0.533(2) 0.8512(7) -0.372(2) 0.171(5) Uani 0.504(8) 1 d . U P A 2
H24D H 0.5086 0.8310 -0.4406 0.256 Uiso 0.504(8) 1 calc R U P A 2
H24E H 0.5907 0.8691 -0.4053 0.256 Uiso 0.504(8) 1 calc R U P A 2
H24F H 0.4554 0.8645 -0.3580 0.256 Uiso 0.504(8) 1 calc R U P A 2
C25B C 0.616(2) 0.7904(6) -0.185(3) 0.168(4) Uani 0.504(8) 1 d D U P A 2
H25C H 0.7048 0.8005 -0.1774 0.201 Uiso 0.504(8) 1 calc R U P A 2
H25D H 0.5822 0.7801 -0.2786 0.201 Uiso 0.504(8) 1 calc R U P A 2
C26B C 0.602(2) 0.7630(7) -0.064(2) 0.166(5) Uani 0.496(8) 1 d . U P A 2
H26D H 0.6061 0.7776 0.0214 0.249 Uiso 0.496(8) 1 calc R U P A 2
H26E H 0.6715 0.7443 -0.0508 0.249 Uiso 0.496(8) 1 calc R U P A 2
H26F H 0.5184 0.7500 -0.0881 0.249 Uiso 0.496(8) 1 calc R U P A 2

loop_
_atom_site_aniso_label
_atom_site_aniso_U_11
_atom_site_aniso_U_22
_atom_site_aniso_U_33
_atom_site_aniso_U_23
_atom_site_aniso_U_13
_atom_site_aniso_U_12
O2A 0.072(3) 0.076(3) 0.077(3) 0.0021(19) 0.0137(19) -0.0036(19)
C19A 0.235(11) 0.236(11) 0.236(11) 0.0013(19) 0.047(3) -0.0010(19)
C20A 0.237(11) 0.237(11) 0.239(11) 0.003(3) 0.046(4) -0.002(3)
C21A 0.130(5) 0.133(5) 0.131(5) 0.0000(19) 0.028(2) 0.0002(19)
C22A 0.130(5) 0.132(5) 0.130(5) -0.003(3) 0.029(3) 0.000(3)
O2B 0.084(4) 0.088(4) 0.090(4) 0.000(2) 0.014(2) -0.0018(19)
C19B 0.150(6) 0.150(6) 0.152(6) -0.0003(19) 0.028(2) -0.0013(19)
C21B 0.190(8) 0.190(8) 0.190(8) -0.0001(19) 0.039(2) -0.0005(19)
C20B 0.154(6) 0.151(6) 0.153(6) 0.000(3) 0.026(3) -0.004(3)
C22B 0.189(8) 0.190(8) 0.189(8) -0.001(3) 0.041(3) -0.001(3)
Zr1 0.0434(2) 0.0529(2) 0.0443(2) 0.0029(2) -0.00312(16) -0.00608(19)
Si1 0.0588(8) 0.0553(8) 0.0712(9) 0.0095(7) -0.0045(7) 0.0010(6)
Cl1 0.0623(7) 0.0741(8) 0.0681(8) -0.0050(6) 0.0146(6) 0.0051(6)
Cl2 0.0817(9) 0.1021(10) 0.0459(7) -0.0030(7) 0.0104(6) 0.0148(8)
Cl3 0.0467(6) 0.0700(7) 0.0566(6) 0.0077(5) -0.0055(5) -0.0049(5)
Cl4 0.0598(7) 0.0730(8) 0.0868(9) 0.0230(7) -0.0128(6) -0.0218(6)
N1 0.062(2) 0.059(2) 0.0398(19) 0.0057(17) -0.0018(16) -0.0033(18)
N2 0.059(2) 0.053(2) 0.051(2) 0.0051(18) -0.0140(17) -0.0143(18)
N3 0.047(2) 0.054(2) 0.053(2) 0.0041(17) -0.0054(16) -0.0083(17)
C1 0.055(3) 0.053(2) 0.042(2) 0.004(2) 0.0027(19) -0.006(2)
C2 0.068(3) 0.068(3) 0.053(3) 0.004(2) 0.012(2) 0.009(2)
C3 0.096(4) 0.088(4) 0.050(3) -0.004(3) 0.012(3) -0.016(3)
C4 0.079(4) 0.103(5) 0.054(3) 0.021(3) -0.016(3) -0.027(3)
C5 0.063(3) 0.077(4) 0.090(4) 0.026(3) -0.006(3) 0.005(3)
C6 0.063(3) 0.056(3) 0.064(3) 0.004(2) 0.005(2) 0.001(2)
C7 0.068(3) 0.058(3) 0.065(3) 0.006(2) -0.007(2) -0.017(2)
C8 0.080(3) 0.058(3) 0.061(3) 0.006(2) -0.018(3) -0.018(3)
C9 0.039(2) 0.067(3) 0.052(3) 0.010(2) -0.0035(18) -0.002(2)
C10 0.047(2) 0.051(2) 0.054(3) 0.001(2) -0.004(2) 0.002(2)
C11 0.057(3) 0.070(3) 0.076(3) 0.000(3) -0.009(2) -0.014(2)
C12 0.066(4) 0.079(4) 0.100(5) -0.010(3) -0.016(3) -0.008(3)
C13 0.095(5) 0.080(4) 0.082(4) -0.019(3) -0.028(4) 0.011(3)
C14 0.105(5) 0.077(4) 0.053(3) -0.004(3) -0.002(3) 0.018(3)
C15 0.065(3) 0.067(3) 0.058(3) -0.002(2) 0.005(2) 0.009(2)
C16 0.065(3) 0.079(4) 0.107(5) 0.001(3) -0.018(3) 0.016(3)
C17 0.109(5) 0.087(4) 0.097(5) 0.036(4) 0.018(4) -0.006(4)
C18 0.085(4) 0.067(3) 0.114(5) -0.013(3) -0.004(4) 0.007(3)
Li1 0.057(5) 0.077(5) 0.074(6) 0.000(5) 0.007(4) -0.009(4)
O1A 0.072(3) 0.071(3) 0.069(3) -0.0028(19) 0.0163(19) 0.0006(19)
C23A 0.124(4) 0.125(4) 0.123(4) -0.0022(19) 0.024(2) 0.0018(18)
C24A 0.127(5) 0.126(5) 0.124(5) -0.004(3) 0.024(3) 0.000(3)
C25A 0.245(11) 0.245(11) 0.245(11) -0.0012(19) 0.050(3) 0.0011(19)
C26A 0.245(11) 0.245(11) 0.247(12) -0.002(3) 0.049(4) 0.002(3)
O1B 0.141(7) 0.141(7) 0.141(7) -0.002(2) 0.029(2) -0.001(2)
C23B 0.168(5) 0.169(5) 0.168(5) -0.0004(16) 0.0342(18) 0.0009(16)
C24B 0.169(5) 0.171(5) 0.171(5) 0.002(3) 0.033(3) 0.000(3)
C25B 0.167(5) 0.168(5) 0.168(5) -0.0008(16) 0.0343(18) 0.0015(16)
C26B 0.167(5) 0.164(5) 0.167(5) -0.002(2) 0.032(3) 0.003(3)

loop_
_atom_type_symbol
_atom_type_description
_atom_type_scat_dispersion_real
_atom_type_scat_dispersion_imag
_atom_type_scat_source
C C 0.0033 0.0016 'International Tables Vol C Tables 4.2.6.8 and 6.1.1.4'
H H 0.0000 0.0000 'International Tables Vol C Tables 4.2.6.8 and 6.1.1.4'
N N 0.0061 0.0033 'International Tables Vol C Tables 4.2.6.8 and 6.1.1.4'
Si Si 0.0817 0.0704 'International Tables Vol C Tables 4.2.6.8 and 6.1.1.4'
Cl Cl 0.1484 0.1585 'International Tables Vol C Tables 4.2.6.8 and 6.1.1.4'
Zr Zr -2.9673 0.5597 'International Tables Vol C Tables 4.2.6.8 and 6.1.1.4'
O O 0.0106 0.0060 'International Tables Vol C Tables 4.2.6.8 and 6.1.1.4'
Li Li -0.0003 0.0001 'International Tables Vol C Tables 4.2.6.8 and 6.1.1.4'

loop_
_geom_angle_atom_site_label_1
_geom_angle_atom_site_label_2
_geom_angle_atom_site_label_3
_geom_angle
C19A O2A C21A 129.1(16)
C19A O2A Li1 108.5(15)
C21A O2A Li1 113.7(10)
C20A C19A O2A 87.2(16)
O2A C21A C22A 89.4(13)
C19B O2B C21B 88.3(15)
C19B O2B Li1 126.7(12)
C21B O2B Li1 118.8(13)
C20B C19B O2B 122(2)
C22B C21B O2B 130(3)
N2 Zr1 N3 59.15(13)
N2 Zr1 Cl1 92.15(11)
N3 Zr1 Cl1 92.06(10)
N2 Zr1 Cl2 85.42(11)
N3 Zr1 Cl2 91.94(10)
Cl1 Zr1 Cl2 173.42(5)
N2 Zr1 N1 67.51(12)
N3 Zr1 N1 126.61(12)
Cl1 Zr1 N1 92.04(9)
Cl2 Zr1 N1 81.38(9)
N2 Zr1 Cl4 138.57(10)
N3 Zr1 Cl4 79.64(9)
Cl1 Zr1 Cl4 93.55(5)
Cl2 Zr1 Cl4 92.31(5)
N1 Zr1 Cl4 152.93(9)
N2 Zr1 Cl3 141.21(10)
N3 Zr1 Cl3 159.11(9)
Cl1 Zr1 Cl3 91.55(5)
Cl2 Zr1 Cl3 86.56(5)
N1 Zr1 Cl3 73.78(8)
Cl4 Zr1 Cl3 79.60(4)
N2 Zr1 C9 30.12(13)
N3 Zr1 C9 30.25(12)
Cl1 Zr1 C9 98.74(11)
Cl2 Zr1 C9 82.20(11)
N1 Zr1 C9 96.71(13)
Cl4 Zr1 C9 108.55(10)
Cl3 Zr1 C9 166.30(11)
N2 Zr1 Li1 174.62(18)
N3 Zr1 Li1 120.03(17)
Cl1 Zr1 Li1 82.53(15)
Cl2 Zr1 Li1 99.96(15)
N1 Zr1 Li1 113.28(16)
Cl4 Zr1 Li1 41.68(14)
Cl3 Zr1 Li1 40.32(14)
C9 Zr1 Li1 149.96(17)
N3 Si1 C17 111.5(2)
N3 Si1 C18 107.9(2)
C17 Si1 C18 111.1(3)
N3 Si1 C16 110.7(2)
C17 Si1 C16 109.1(3)
C18 Si1 C16 106.4(3)
Li1 Cl3 Zr1 93.8(2)
Li1 Cl4 Zr1 93.2(2)
C1 N1 C7 111.2(3)
C1 N1 Zr1 123.4(3)
C7 N1 Zr1 111.2(3)
C9 N2 C8 126.9(4)
C9 N2 Zr1 94.7(3)
C8 N2 Zr1 125.6(3)
C9 N3 Si1 130.0(3)
C9 N3 Zr1 89.9(2)
Si1 N3 Zr1 139.98(19)
C2 C1 C6 119.3(4)
C2 C1 N1 120.6(4)
C6 C1 N1 120.0(4)
C1 C2 C3 120.3(5)
C4 C3 C2 120.3(5)
C3 C4 C5 120.1(5)
C4 C5 C6 119.6(5)
C1 C6 C5 120.3(5)
N1 C7 C8 109.4(4)
N2 C8 C7 104.2(4)
N2 C9 N3 111.8(4)
N2 C9 C10 123.2(4)
N3 C9 C10 124.9(4)
N2 C9 Zr1 55.2(2)
N3 C9 Zr1 59.8(2)
C10 C9 Zr1 159.9(3)
C11 C10 C15 119.9(4)
C11 C10 C9 121.2(4)
C15 C10 C9 118.8(4)
C10 C11 C12 119.5(5)
C13 C12 C11 119.4(6)
C12 C13 C14 121.6(6)
C13 C14 C15 119.6(6)
C14 C15 C10 119.7(5)
O1B Li1 O2B 104.7(7)
O2A Li1 O1A 118.6(6)
O1B Li1 Cl3 119.8(7)
O2B Li1 Cl3 121.5(5)
O2A Li1 Cl3 108.0(5)
O1A Li1 Cl3 106.5(5)
O1B Li1 Cl4 118.5(6)
O2B Li1 Cl4 102.9(5)
O2A Li1 Cl4 111.5(5)
O1A Li1 Cl4 118.8(5)
Cl3 Li1 Cl4 88.1(3)
O1B Li1 Zr1 120.1(6)
O2B Li1 Zr1 133.2(5)
O2A Li1 Zr1 130.6(5)
O1A Li1 Zr1 109.8(4)
Cl3 Li1 Zr1 45.85(14)
Cl4 Li1 Zr1 45.08(14)
C23A O1A C25A 136.8(15)
C23A O1A Li1 114.4(9)
C25A O1A Li1 108.7(14)
C24A C23A O1A 100.4(15)
C26A C25A O1A 98(2)
C25B O1B C23B 68.7(13)
C25B O1B Li1 141.2(16)
C23B O1B Li1 115.0(13)
C24B C23B O1B 125(2)
O1B C25B C26B 88.0(16)

loop_
_geom_bond_atom_site_label_1
_geom_bond_atom_site_label_2
_geom_bond_distance
O2A C19A 1.526(18)
O2A C21A 1.53(2)
O2A Li1 1.951(13)
C19A C20A 1.515(18)
C21A C22A 1.634(16)
O2B C19B 1.47(2)
O2B C21B 1.506(17)
O2B Li1 1.926(11)
C19B C20B 1.27(2)
C21B C22B 1.18(3)
Zr1 N2 2.165(3)
Zr1 N3 2.272(3)
Zr1 Cl1 2.4368(14)
Zr1 Cl2 2.4707(14)
Zr1 N1 2.525(3)
Zr1 Cl4 2.5446(13)
Zr1 Cl3 2.5798(12)
Zr1 C9 2.629(4)
Zr1 Li1 3.588(8)
Si1 N3 1.740(4)
Si1 C17 1.845(6)
Si1 C18 1.855(6)
Si1 C16 1.873(5)
Cl3 Li1 2.327(9)
Cl4 Li1 2.389(9)
N1 C1 1.454(5)
N1 C7 1.480(5)
N2 C9 1.324(5)
N2 C8 1.456(5)
N3 C9 1.324(5)
C1 C2 1.362(6)
C1 C6 1.379(6)
C2 C3 1.378(7)
C3 C4 1.362(8)
C4 C5 1.367(8)
C5 C6 1.381(7)
C7 C8 1.497(6)
C9 C10 1.494(6)
C10 C11 1.376(6)
C10 C15 1.393(6)
C11 C12 1.403(7)
C12 C13 1.360(8)
C13 C14 1.365(8)
C14 C15 1.383(7)
Li1 O1B 1.856(18)
Li1 O1A 1.977(13)
O1A C23A 1.475(15)
O1A C25A 1.73(3)
C23A C24A 1.31(2)
C25A C26A 1.519(19)
O1B C25B 1.415(17)
O1B C23B 1.54(3)
C23B C24B 1.44(3)
C25B C26B 1.56(3)

loop_
_geom_torsion_atom_site_label_1
_geom_torsion_atom_site_label_2
_geom_torsion_atom_site_label_3
_geom_torsion_atom_site_label_4
_geom_torsion
C21A O2A C19A C20A -41(3)
Li1 O2A C19A C20A 103.6(17)
C19A O2A C21A C22A -107(2)
Li1 O2A C21A C22A 109.2(12)
C21B O2B C19B C20B -128(3)
Li1 O2B C19B C20B 106(2)
C19B O2B C21B C22B -166(4)
Li1 O2B C21B C22B -34(5)
C17 Si1 N3 C9 102.9(5)
C18 Si1 N3 C9 -134.9(4)
C16 Si1 N3 C9 -18.8(5)
C17 Si1 N3 Zr1 -80.5(4)
C18 Si1 N3 Zr1 41.7(4)
C16 Si1 N3 Zr1 157.8(3)
C7 N1 C1 C2 74.6(5)
Zr1 N1 C1 C2 -61.5(5)
C7 N1 C1 C6 -106.2(5)
Zr1 N1 C1 C6 117.7(4)
C6 C1 C2 C3 -0.2(7)
N1 C1 C2 C3 179.0(4)
C1 C2 C3 C4 0.1(8)
C2 C3 C4 C5 0.3(8)
C3 C4 C5 C6 -0.5(8)
C2 C1 C6 C5 0.0(7)
N1 C1 C6 C5 -179.2(4)
C4 C5 C6 C1 0.3(8)
C1 N1 C7 C8 -177.3(4)
Zr1 N1 C7 C8 -35.7(5)
C9 N2 C8 C7 -178.9(4)
Zr1 N2 C8 C7 -47.5(6)
N1 C7 C8 N2 49.4(5)
C8 N2 C9 N3 162.7(5)
Zr1 N2 C9 N3 20.4(4)
C8 N2 C9 C10 -13.4(7)
Zr1 N2 C9 C10 -155.7(4)
C8 N2 C9 Zr1 142.3(5)
Si1 N3 C9 N2 158.5(3)
Zr1 N3 C9 N2 -19.3(4)
Si1 N3 C9 C10 -25.5(7)
Zr1 N3 C9 C10 156.7(4)
Si1 N3 C9 Zr1 177.8(4)
N2 C9 C10 C11 -54.4(7)
N3 C9 C10 C11 130.0(5)
Zr1 C9 C10 C11 -133.0(8)
N2 C9 C10 C15 125.7(5)
N3 C9 C10 C15 -49.8(6)
Zr1 C9 C10 C15 47.2(11)
C15 C10 C11 C12 3.7(7)
C9 C10 C11 C12 -176.1(5)
C10 C11 C12 C13 -1.1(8)
C11 C12 C13 C14 -2.3(9)
C12 C13 C14 C15 3.1(9)
C13 C14 C15 C10 -0.4(8)
C11 C10 C15 C14 -2.9(7)
C9 C10 C15 C14 176.9(4)
C25A O1A C23A C24A -87(2)
Li1 O1A C23A C24A 98.5(14)
C23A O1A C25A C26A -86(3)
Li1 O1A C25A C26A 89(2)
O2B Li1 O1B C25B -125(2)
Cl3 Li1 O1B C25B 94(2)
Cl4 Li1 O1B C25B -11(3)
Zr1 Li1 O1B C25B 41(3)
O2B Li1 O1B C23B 148.3(13)
Cl3 Li1 O1B C23B 7.8(16)
Cl4 Li1 O1B C23B -97.8(14)
Zr1 Li1 O1B C23B -45.6(15)
C25B O1B C23B C24B 120(3)
Li1 O1B C23B C24B -102(2)
C23B O1B C25B C26B 167(2)
Li1 O1B C25B C26B 64(3)
